data_2218232
loop_
_publ_author_name
'Ali, Hapipah M.'
'Laila, Musalem'
'Rizal, Mohd. Razali'
'Ng, Seik Weng'

_publ_section_title <i>N</i>'-(5-Fluoro-2-oxo-2,3-dihydro-1<i>H</i>-indol-3-ylidene)benzenesulfonohydrazide
_journal_coeditor_code SG2224
_journal_issue 5
_journal_name_full 'Acta Crystallographica Section E'
_journal_page_first o921
_journal_paper_doi 10.1107/S1600536808011136
_journal_volume 64
_journal_year 2008
_chemical_formula_iupac 'C14 H10 F N3 O3 S'
_chemical_formula_moiety 'C14 H10 F N3 O3 S'
_chemical_formula_sum 'C14 H10 F N3 O3 S'
_chemical_formula_weight 319.31
_chemical_name_systematic N'-(5-Fluoro-2-oxo-2,3-dihydro-1<i>H</i>-indol-3-ylidene)benzenesulfonohydrazide
_space_group_IT_number 14
_symmetry_cell_setting monoclinic
_symmetry_space_group_name_Hall '-P 2ybc'
_symmetry_space_group_name_H-M 'P 1 21/c 1'
_atom_sites_solution_hydrogens geom
_atom_sites_solution_primary direct
_atom_sites_solution_secondary difmap
_audit_creation_method SHELXL-97
_cell_angle_alpha 90.00
_cell_angle_beta 110.2490(10)
_cell_angle_gamma 90.00
_cell_formula_units_Z 4
_cell_length_a 8.2218(2)
_cell_length_b 16.4933(3)
_cell_length_c 10.8585(2)
_cell_measurement_reflns_used 6063
_cell_measurement_temperature 123(2)
_cell_measurement_theta_max 31.3
_cell_measurement_theta_min 3.0
_cell_volume 1381.46(5)
_computing_cell_refinement 'SAINT (Bruker, 2005)'
_computing_data_collection 'APEX2 (Bruker, 2005)'
_computing_data_reduction 'SAINT (Bruker, 2005)'
_computing_molecular_graphics 'X-SEED (Barbour, 2001)'
_computing_publication_material 'publCIF (Westrip, 2008)'
_computing_structure_refinement 'SHELXL97 (Sheldrick, 2008)'
_computing_structure_solution 'SHELXS97 (Sheldrick, 2008)'
_diffrn_ambient_temperature 123(2)
_diffrn_measured_fraction_theta_full 0.996
_diffrn_measured_fraction_theta_max 0.996
_diffrn_measurement_device_type 'Bruker SMART APEX'
_diffrn_measurement_method '\f and \w'
_diffrn_radiation_monochromator graphite
_diffrn_radiation_source 'medium-focus sealed tube'
_diffrn_radiation_type MoK\a
_diffrn_radiation_wavelength 0.71073
_diffrn_reflns_av_R_equivalents 0.0244
_diffrn_reflns_av_sigmaI/netI 0.0235
_diffrn_reflns_limit_h_max 10
_diffrn_reflns_limit_h_min -10
_diffrn_reflns_limit_k_max 21
_diffrn_reflns_limit_k_min -21
_diffrn_reflns_limit_l_max 14
_diffrn_reflns_limit_l_min -13
_diffrn_reflns_number 10513
_diffrn_reflns_theta_full 27.50
_diffrn_reflns_theta_max 27.50
_diffrn_reflns_theta_min 2.35
_diffrn_standards_decay_% 0
_diffrn_standards_interval_count 0
_diffrn_standards_interval_time 0
_diffrn_standards_number 0
_exptl_absorpt_coefficient_mu 0.263
_exptl_absorpt_correction_T_max 0.962
_exptl_absorpt_correction_T_min 0.816
_exptl_absorpt_correction_type multi-scan
_exptl_absorpt_process_details '(SADABS; Sheldrick, 1996)'
_exptl_crystal_colour Yellow
_exptl_crystal_density_diffrn 1.535
_exptl_crystal_density_method 'not measured'
_exptl_crystal_description 'Irregular block'
_exptl_crystal_F_000 656
_exptl_crystal_size_max 0.50
_exptl_crystal_size_mid 0.20
_exptl_crystal_size_min 0.15
_refine_diff_density_max 0.537
_refine_diff_density_min -0.595
_refine_ls_extinction_method none
_refine_ls_goodness_of_fit_ref 1.198
_refine_ls_hydrogen_treatment mixed
_refine_ls_matrix_type full
_refine_ls_number_parameters 207
_refine_ls_number_reflns 3166
_refine_ls_number_restraints 2
_refine_ls_restrained_S_all 1.198
_refine_ls_R_factor_all 0.0465
_refine_ls_R_factor_gt 0.0356
_refine_ls_shift/su_max 0.001
_refine_ls_shift/su_mean 0.000
_refine_ls_structure_factor_coef Fsqd
_refine_ls_weighting_details 'calc w=1/[\s^2^(Fo^2^)+(0.0922P)^2^+0.2432P] where P=(Fo^2^+2Fc^2^)/3'
_refine_ls_weighting_scheme calc
_refine_ls_wR_factor_gt 0.1140
_refine_ls_wR_factor_ref 0.1448
_reflns_number_gt 2741
_reflns_number_total 3166
_reflns_threshold_expression I>2\s(I)
_cod_data_source_file sg2224.cif
_cod_data_source_block I
_cod_depositor_comments
;
The following automatic conversions were performed:
'_symmetry_cell_setting' value 'Monoclinic' changed to 'monoclinic'
according to '/home/saulius/struct/CIF-dictionaries/cif_core.dic'
dictionary named 'cif_core.dic' version 2.4.1 from 2010-06-29.

Automatic conversion script
Id: cif_fix_enum 1527 2010-12-29 10:47:43Z saulius 

The following automatic conversions were performed:

'_symmetry_cell_setting' value 'Monoclinic' changed to 'monoclinic'
according to /home/saulius/struct/CIF-dictionaries/cif_core.dic
dictionary named 'cif_core.dic' version 2.4.1 from 2010-06-29.

Automatic conversion script
Id: cif_fix_values 1715 2011-07-08 13:25:40Z adriana 
;
_cod_original_sg_symbol_H-M 'P 21/c'
_cod_database_code 2218232
_cod_database_fobs_code 2218232

loop_
_symmetry_equiv_pos_as_xyz
'x, y, z'
'-x, y+1/2, -z+1/2'
'-x, -y, -z'
'x, -y-1/2, z-1/2'

loop_
_atom_site_type_symbol
_atom_site_label
_atom_site_fract_x
_atom_site_fract_y
_atom_site_fract_z
_atom_site_U_iso_or_equiv
_atom_site_adp_type
_atom_site_calc_flag
_atom_site_refinement_flags
_atom_site_occupancy
S S1 0.65386(5) 0.28692(2) 0.54366(4) 0.01609(16) Uani d . 1
O O1 0.61921(18) 0.21966(7) 0.61409(14) 0.0248(3) Uani d . 1
O O2 0.56524(17) 0.29375(8) 0.40497(13) 0.0255(3) Uani d . 1
O O3 0.42474(17) 0.51614(8) 0.60498(13) 0.0240(3) Uani d . 1
N N1 0.59808(19) 0.37034(9) 0.60384(14) 0.0183(3) Uani d D 1
H H1N 0.557(3) 0.4089(11) 0.546(2) 0.036(7) Uiso d D 1
N N2 0.67998(18) 0.38149(8) 0.73560(14) 0.0172(3) Uani d . 1
N N3 0.5337(2) 0.57008(9) 0.81558(16) 0.0232(3) Uani d D 1
H H3N 0.478(3) 0.6168(9) 0.799(2) 0.038(7) Uiso d D 1
C C1 0.8794(2) 0.29132(9) 0.58025(17) 0.0165(3) Uani d . 1
C C2 0.9467(3) 0.33843(13) 0.50285(19) 0.0277(4) Uani d . 1
H H2 0.8730 0.3696 0.4318 0.033 Uiso calc R 1
C C3 1.1256(3) 0.33841(16) 0.5329(2) 0.0368(5) Uani d . 1
H H3 1.1754 0.3703 0.4823 0.044 Uiso calc R 1
C C4 1.2315(3) 0.29211(13) 0.6361(2) 0.0349(5) Uani d . 1
H H4 1.3530 0.2914 0.6541 0.042 Uiso calc R 1
C C5 1.1624(2) 0.24721(12) 0.7127(2) 0.0300(4) Uani d . 1
H H5 1.2364 0.2164 0.7841 0.036 Uiso calc R 1
C C6 0.9846(2) 0.24692(10) 0.68578(19) 0.0227(4) Uani d . 1
H H6 0.9360 0.2167 0.7390 0.027 Uiso calc R 1
C C7 0.6472(2) 0.44753(10) 0.78623(17) 0.0174(3) Uani d . 1
C C8 0.7275(2) 0.47125(10) 0.92317(17) 0.0182(4) Uani d . 1
C C9 0.8561(2) 0.43576(10) 1.02774(17) 0.0219(4) Uani d . 1
H H9 0.9069 0.3853 1.0192 0.026 Uiso calc R 1
C C10 0.9065(3) 0.47769(11) 1.14518(18) 0.0252(4) Uani d . 1
C C11 0.8372(3) 0.55171(11) 1.16168(19) 0.0285(4) Uani d . 1
H H11 0.8765 0.5779 1.2447 0.034 Uiso calc R 1
C C12 0.7090(3) 0.58763(11) 1.05538(19) 0.0276(4) Uani d . 1
H H12 0.6597 0.6385 1.0641 0.033 Uiso calc R 1
C C13 0.6564(2) 0.54660(10) 0.93715(18) 0.0204(4) Uani d . 1
C C14 0.5206(2) 0.51454(10) 0.72023(17) 0.0187(4) Uani d . 1
F F1 1.03509(17) 0.44573(7) 1.25055(11) 0.0374(3) Uani d . 1

loop_
_atom_site_aniso_label
_atom_site_aniso_U_11
_atom_site_aniso_U_22
_atom_site_aniso_U_33
_atom_site_aniso_U_12
_atom_site_aniso_U_13
_atom_site_aniso_U_23
S1 0.0133(2) 0.0151(2) 0.0192(3) -0.00149(13) 0.00483(17) -0.00402(14)
O1 0.0232(7) 0.0164(6) 0.0388(8) -0.0042(5) 0.0157(6) -0.0018(5)
O2 0.0199(7) 0.0309(7) 0.0207(7) -0.0001(5) 0.0006(5) -0.0086(5)
O3 0.0257(7) 0.0238(6) 0.0195(6) 0.0050(5) 0.0039(5) -0.0003(5)
N1 0.0202(7) 0.0158(7) 0.0180(7) 0.0032(5) 0.0053(6) -0.0009(5)
N2 0.0179(7) 0.0163(7) 0.0179(7) -0.0007(5) 0.0069(6) -0.0010(5)
N3 0.0250(8) 0.0194(7) 0.0219(8) 0.0074(6) 0.0039(6) -0.0024(6)
C1 0.0132(8) 0.0191(8) 0.0172(8) -0.0017(6) 0.0053(6) -0.0053(6)
C2 0.0251(9) 0.0409(11) 0.0185(9) -0.0057(8) 0.0093(7) 0.0000(8)
C3 0.0284(10) 0.0596(14) 0.0287(11) -0.0140(10) 0.0178(9) -0.0058(10)
C4 0.0153(9) 0.0477(13) 0.0424(12) -0.0030(8) 0.0108(9) -0.0180(10)
C5 0.0196(9) 0.0262(10) 0.0370(11) 0.0035(7) 0.0005(8) -0.0062(8)
C6 0.0202(8) 0.0180(8) 0.0269(9) 0.0000(6) 0.0042(7) 0.0001(7)
C7 0.0182(8) 0.0154(7) 0.0191(8) 0.0007(6) 0.0072(7) 0.0000(6)
C8 0.0223(8) 0.0144(7) 0.0183(8) -0.0007(6) 0.0076(7) -0.0013(6)
C9 0.0266(9) 0.0166(8) 0.0207(9) 0.0012(6) 0.0059(7) 0.0019(6)
C10 0.0287(9) 0.0225(9) 0.0197(9) -0.0010(7) 0.0023(7) 0.0037(7)
C11 0.0364(11) 0.0251(9) 0.0202(9) -0.0022(8) 0.0052(8) -0.0058(7)
C12 0.0327(10) 0.0217(9) 0.0251(10) 0.0039(8) 0.0059(8) -0.0073(7)
C13 0.0216(8) 0.0180(8) 0.0206(9) 0.0019(6) 0.0060(7) -0.0008(6)
C14 0.0184(8) 0.0172(8) 0.0206(9) 0.0016(6) 0.0069(7) 0.0005(6)
F1 0.0471(8) 0.0298(6) 0.0211(6) 0.0055(5) -0.0061(5) 0.0026(5)

loop_
_atom_type_symbol
_atom_type_description
_atom_type_scat_dispersion_real
_atom_type_scat_dispersion_imag
_atom_type_scat_source
C C 0.0033 0.0016 'International Tables Vol C Tables 4.2.6.8 and 6.1.1.4'
H H 0.0000 0.0000 'International Tables Vol C Tables 4.2.6.8 and 6.1.1.4'
N N 0.0061 0.0033 'International Tables Vol C Tables 4.2.6.8 and 6.1.1.4'
O O 0.0106 0.0060 'International Tables Vol C Tables 4.2.6.8 and 6.1.1.4'
F F 0.0171 0.0103 'International Tables Vol C Tables 4.2.6.8 and 6.1.1.4'
S S 0.1246 0.1234 'International Tables Vol C Tables 4.2.6.8 and 6.1.1.4'

loop_
_geom_angle_atom_site_label_1
_geom_angle_atom_site_label_2
_geom_angle_atom_site_label_3
_geom_angle
O1 S1 O2 119.99(8)
O1 S1 N1 107.46(8)
O2 S1 N1 103.90(8)
O1 S1 C1 107.50(8)
O2 S1 C1 110.32(8)
N1 S1 C1 106.93(7)
N2 N1 S1 114.96(11)
N2 N1 H1N 125.5(17)
S1 N1 H1N 114.2(17)
C7 N2 N1 117.39(14)
C14 N3 C13 111.76(15)
C14 N3 H3N 122.4(17)
C13 N3 H3N 125.6(17)
C6 C1 C2 122.02(17)
C6 C1 S1 118.29(14)
C2 C1 S1 119.69(14)
C1 C2 C3 117.85(19)
C1 C2 H2 121.1
C3 C2 H2 121.1
C4 C3 C2 120.4(2)
C4 C3 H3 119.8
C2 C3 H3 119.8
C5 C4 C3 120.72(19)
C5 C4 H4 119.6
C3 C4 H4 119.6
C4 C5 C6 119.97(19)
C4 C5 H5 120.0
C6 C5 H5 120.0
C1 C6 C5 118.97(18)
C1 C6 H6 120.5
C5 C6 H6 120.5
N2 C7 C8 125.06(15)
N2 C7 C14 128.61(16)
C8 C7 C14 106.32(14)
C9 C8 C13 120.91(16)
C9 C8 C7 132.16(16)
C13 C8 C7 106.84(15)
C10 C9 C8 116.43(16)
C10 C9 H9 121.8
C8 C9 H9 121.8
F1 C10 C9 118.54(17)
F1 C10 C11 117.74(17)
C9 C10 C11 123.70(17)
C10 C11 C12 119.57(17)
C10 C11 H11 120.2
C12 C11 H11 120.2
C13 C12 C11 117.64(17)
C13 C12 H12 121.2
C11 C12 H12 121.2
C12 C13 C8 121.74(17)
C12 C13 N3 128.89(16)
C8 C13 N3 109.37(15)
O3 C14 N3 128.06(16)
O3 C14 C7 126.22(15)
N3 C14 C7 105.70(15)

loop_
_geom_bond_atom_site_label_1
_geom_bond_atom_site_label_2
_geom_bond_distance
S1 O1 1.4309(13)
S1 O2 1.4325(14)
S1 N1 1.6545(14)
S1 C1 1.7582(17)
O3 C14 1.227(2)
N1 N2 1.367(2)
N1 H1N 0.876(10)
N2 C7 1.290(2)
N3 C14 1.358(2)
N3 C13 1.410(2)
N3 H3N 0.884(10)
C1 C6 1.383(2)
C1 C2 1.392(3)
C2 C3 1.392(3)
C2 H2 0.9500
C3 C4 1.386(3)
C3 H3 0.9500
C4 C5 1.375(3)
C4 H4 0.9500
C5 C6 1.388(3)
C5 H5 0.9500
C6 H6 0.9500
C7 C8 1.456(2)
C7 C14 1.518(2)
C8 C9 1.385(2)
C8 C13 1.404(2)
C9 C10 1.382(3)
C9 H9 0.9500
C10 F1 1.366(2)
C10 C11 1.385(3)
C11 C12 1.397(3)
C11 H11 0.9500
C12 C13 1.382(3)
C12 H12 0.9500

loop_
_geom_hbond_atom_site_label_D
_geom_hbond_atom_site_label_H
_geom_hbond_atom_site_label_A
_geom_hbond_site_symmetry_A
_geom_hbond_distance_DH
_geom_hbond_distance_HA
_geom_hbond_distance_DA
_geom_hbond_angle_DHA
_geom_hbond_publ_flag
N1 H1n O3 3_666 0.880(10) 2.10(2) 2.896(2) 151(2) yes
N3 H3n O1 2_656 0.880(10) 2.22(2) 2.986(2) 145(2) yes

loop_
_geom_torsion_atom_site_label_1
_geom_torsion_atom_site_label_2
_geom_torsion_atom_site_label_3
_geom_torsion_atom_site_label_4
_geom_torsion
O1 S1 N1 N2 57.51(14)
O2 S1 N1 N2 -174.35(12)
C1 S1 N1 N2 -57.66(14)
S1 N1 N2 C7 176.78(12)
O1 S1 C1 C6 -14.56(16)
O2 S1 C1 C6 -147.07(13)
N1 S1 C1 C6 100.57(14)
O1 S1 C1 C2 165.08(14)
O2 S1 C1 C2 32.58(16)
N1 S1 C1 C2 -79.78(16)
C6 C1 C2 C3 1.4(3)
S1 C1 C2 C3 -178.20(16)
C1 C2 C3 C4 0.5(3)
C2 C3 C4 C5 -1.8(3)
C3 C4 C5 C6 1.0(3)
C2 C1 C6 C5 -2.2(3)
S1 C1 C6 C5 177.47(14)
C4 C5 C6 C1 0.9(3)
N1 N2 C7 C8 -177.31(15)
N1 N2 C7 C14 3.5(3)
N2 C7 C8 C9 3.5(3)
C14 C7 C8 C9 -177.21(18)
N2 C7 C8 C13 179.93(17)
C14 C7 C8 C13 -0.74(19)
C13 C8 C9 C10 1.2(3)
C7 C8 C9 C10 177.29(18)
C8 C9 C10 F1 -178.89(16)
C8 C9 C10 C11 -0.6(3)
F1 C10 C11 C12 178.16(18)
C9 C10 C11 C12 -0.1(3)
C10 C11 C12 C13 0.3(3)
C11 C12 C13 C8 0.3(3)
C11 C12 C13 N3 -178.45(19)
C9 C8 C13 C12 -1.1(3)
C7 C8 C13 C12 -178.09(17)
C9 C8 C13 N3 177.87(16)
C7 C8 C13 N3 0.9(2)
C14 N3 C13 C12 178.14(19)
C14 N3 C13 C8 -0.8(2)
C13 N3 C14 O3 178.88(18)
C13 N3 C14 C7 0.3(2)
N2 C7 C14 O3 0.9(3)
C8 C7 C14 O3 -178.35(17)
N2 C7 C14 N3 179.59(17)
C8 C7 C14 N3 0.29(19)

loop_
_cod_related_entry_id
_cod_related_entry_database
_cod_related_entry_code
1 ChemSpider 6343468
